data_4103483
loop_
_publ_author_name
'Rachel S. Selinsky'
'Jae Hyo Han'
'Elvin A. Morales P\'erez'
'Ilia A. Guzei'
'Song Jin'

_publ_contact_author_address
;
Department of Chemistry
University of Wisconsin-Madison
1101 University Ave
Madison, WI  53706
USA
;
_publ_contact_author_email jin@chem.wisc.edu
_publ_contact_author_fax 608-262-0453
_publ_contact_author_name
;
Jin, Song
;
_publ_contact_author_phone 608-262-1562
_publ_section_title
;
 Synthesis and Magnetic Properties of Gd Doped EuS Nanocrystals with
 Enhanced Curie Temperatures
;
_journal_name_full 'Journal of the American Chemical Society'
_journal_page_first 15997
_journal_page_last 16005
_journal_paper_doi 10.1021/ja104314c
_journal_volume 132
_journal_year 2010
_chemical_formula_moiety 'C29 H39 Cl3 Eu N5 S6'
_chemical_formula_sum 'C29 H39 Cl3 Eu N5 S6'
_chemical_formula_weight 908.32
_chemical_name_common EuPipdc3Bipy
_chemical_name_systematic
;
 ?
;
_space_group_IT_number 14
_symmetry_cell_setting monoclinic
_symmetry_Int_Tables_number 14
_symmetry_space_group_name_Hall '-P 2ybc'
_symmetry_space_group_name_H-M 'P 1 21/c 1'
_atom_sites_solution_hydrogens geom
_atom_sites_solution_primary direct
_atom_sites_solution_secondary difmap
_cell_angle_alpha 90.00
_cell_angle_beta 92.703(2)
_cell_angle_gamma 90.00
_cell_formula_units_Z 4
_cell_length_a 17.4375(5)
_cell_length_b 15.3706(4)
_cell_length_c 13.7483(3)
_cell_measurement_reflns_used 9429
_cell_measurement_temperature 100(2)
_cell_measurement_theta_max 71.22
_cell_measurement_theta_min 2.54
_cell_volume 3680.79(16)
_computing_cell_refinement 'SAINT Ver. 7.24A (Bruker-AXS, 2007)'
_computing_data_collection 'APEX2 Ver. 2.1-4 (Bruker-AXS, 2007)'
_computing_data_reduction 'SAINT Ver. 7.24A'
_computing_molecular_graphics SHELXTL
_computing_publication_material SHELXTL
_computing_structure_refinement SHELXTL
_computing_structure_solution 'SHELXTL (Bruker-AXS, 2007)'
_diffrn_ambient_temperature 100(2)
_diffrn_measured_fraction_theta_full 0.960
_diffrn_measured_fraction_theta_max 0.960
_diffrn_measurement_device_type 'Bruker SMART APEX2 area detector'
_diffrn_measurement_method '0.50\% \w and 0.5 \% \f scans'
_diffrn_radiation_monochromator graphite
_diffrn_radiation_source 'fine-focus sealed tube'
_diffrn_radiation_type Cu-K\a
_diffrn_radiation_wavelength 1.54178
_diffrn_reflns_av_R_equivalents 0.0621
_diffrn_reflns_av_sigmaI/netI 0.0418
_diffrn_reflns_limit_h_max 21
_diffrn_reflns_limit_h_min -21
_diffrn_reflns_limit_k_max 18
_diffrn_reflns_limit_k_min -18
_diffrn_reflns_limit_l_max 16
_diffrn_reflns_limit_l_min -16
_diffrn_reflns_number 39811
_diffrn_reflns_theta_full 71.22
_diffrn_reflns_theta_max 71.22
_diffrn_reflns_theta_min 2.54
_diffrn_standards_number 0
_exptl_absorpt_coefficient_mu 17.609
_exptl_absorpt_correction_T_max 0.3332
_exptl_absorpt_correction_T_min 0.0443
_exptl_absorpt_correction_type numerical
_exptl_absorpt_process_details
;
SADABS  (Bruker-AXS, 2007)
;
_exptl_crystal_colour yellow
_exptl_crystal_density_diffrn 1.639
_exptl_crystal_density_method 'not measured'
_exptl_crystal_description plate
_exptl_crystal_F_000 1832
_exptl_crystal_size_max 0.47
_exptl_crystal_size_mid 0.40
_exptl_crystal_size_min 0.08
_refine_diff_density_max 2.436
_refine_diff_density_min -0.857
_refine_diff_density_rms 0.137
_refine_ls_extinction_method none
_refine_ls_goodness_of_fit_ref 1.058
_refine_ls_hydrogen_treatment constr
_refine_ls_matrix_type full
_refine_ls_number_parameters 397
_refine_ls_number_reflns 6860
_refine_ls_number_restraints 0
_refine_ls_restrained_S_all 1.058
_refine_ls_R_factor_all 0.0612
_refine_ls_R_factor_gt 0.0511
_refine_ls_shift/su_max 0.001
_refine_ls_shift/su_mean 0.000
_refine_ls_structure_factor_coef Fsqd
_refine_ls_weighting_details 'calc w=1/[\s^2^(Fo^2^)+(0.0560P)^2^+26.1549P] where P=(Fo^2^+2Fc^2^)/3'
_refine_ls_weighting_scheme calc
_refine_ls_wR_factor_gt 0.1232
_refine_ls_wR_factor_ref 0.1356
_reflns_number_gt 6195
_reflns_number_total 6860
_reflns_threshold_expression I>2\s(I)
_cod_data_source_file ja104314c_si_002_3.cif
_cod_data_source_block jin06
_cod_original_sg_symbol_Hall '-P 2ybc     '
_cod_original_sg_symbol_H-M 'P 1 21/c 1 '
_cod_database_code 4103483

loop_
_symmetry_equiv_pos_as_xyz
'x, y, z'
'-x, y+1/2, -z+1/2'
'-x, -y, -z'
'x, -y-1/2, z-1/2'

loop_
_atom_site_label
_atom_site_type_symbol
_atom_site_fract_x
_atom_site_fract_y
_atom_site_fract_z
_atom_site_U_iso_or_equiv
_atom_site_adp_type
_atom_site_occupancy
_atom_site_symmetry_multiplicity
_atom_site_calc_flag
_atom_site_refinement_flags
Eu1 Eu 0.327144(19) 0.48944(2) 0.74480(2) 0.01898(11) Uani 1 1 d .
Cl1 Cl 0.02410(11) 0.61097(13) 0.74150(13) 0.0474(4) Uani 1 1 d .
Cl2 Cl 0.02381(15) 0.46133(15) 0.8685(2) 0.0682(6) Uani 1 1 d .
Cl3 Cl -0.0178(2) 0.4437(3) 0.6635(3) 0.1130(13) Uani 1 1 d .
S1 S 0.23549(9) 0.34175(10) 0.78374(10) 0.0291(3) Uani 1 1 d .
S2 S 0.26848(9) 0.47646(10) 0.93378(10) 0.0265(3) Uani 1 1 d .
S3 S 0.35593(8) 0.37565(9) 0.58618(10) 0.0244(3) Uani 1 1 d .
S4 S 0.42249(9) 0.55202(10) 0.60067(11) 0.0295(3) Uani 1 1 d .
S5 S 0.20554(8) 0.52820(10) 0.60488(10) 0.0260(3) Uani 1 1 d .
S6 S 0.26172(9) 0.65944(10) 0.74758(10) 0.0279(3) Uani 1 1 d .
N1 N 0.4384(3) 0.3966(3) 0.8219(3) 0.0225(10) Uani 1 1 d .
N2 N 0.4374(3) 0.5730(3) 0.8445(3) 0.0236(10) Uani 1 1 d .
N3 N 0.2156(4) 0.3186(4) 0.9734(4) 0.0411(14) Uani 1 1 d .
N4 N 0.3795(3) 0.4765(3) 0.4330(4) 0.0262(11) Uani 1 1 d .
N5 N 0.1608(3) 0.6944(4) 0.6012(4) 0.0303(12) Uani 1 1 d .
C1 C 0.4360(4) 0.3101(4) 0.8146(4) 0.0275(13) Uani 1 1 d .
H1 H 0.3901 0.2839 0.7888 0.033 Uiso 1 1 calc R
C2 C 0.4965(4) 0.2570(4) 0.8423(4) 0.0300(14) Uani 1 1 d .
H2 H 0.4919 0.1955 0.8375 0.036 Uiso 1 1 calc R
C3 C 0.5639(4) 0.2948(4) 0.8772(4) 0.0301(14) Uani 1 1 d .
H3 H 0.6075 0.2600 0.8943 0.036 Uiso 1 1 calc R
C4 C 0.5669(4) 0.3841(5) 0.8868(4) 0.0303(14) Uani 1 1 d .
H4 H 0.6124 0.4113 0.9125 0.036 Uiso 1 1 calc R
C5 C 0.5027(3) 0.4345(4) 0.8588(4) 0.0242(12) Uani 1 1 d .
C6 C 0.5022(4) 0.5306(4) 0.8704(4) 0.0247(12) Uani 1 1 d .
C7 C 0.5667(4) 0.5744(4) 0.9101(4) 0.0266(13) Uani 1 1 d .
H7 H 0.6122 0.5433 0.9286 0.032 Uiso 1 1 calc R
C8 C 0.5633(4) 0.6634(4) 0.9218(4) 0.0294(14) Uani 1 1 d .
H8 H 0.6066 0.6946 0.9477 0.035 Uiso 1 1 calc R
C9 C 0.4965(4) 0.7063(4) 0.8957(4) 0.0281(13) Uani 1 1 d .
H9 H 0.4925 0.7675 0.9036 0.034 Uiso 1 1 calc R
C10 C 0.4354(4) 0.6582(4) 0.8576(4) 0.0300(13) Uani 1 1 d .
H10 H 0.3891 0.6880 0.8398 0.036 Uiso 1 1 calc R
C11 C 0.2360(4) 0.3733(4) 0.9047(5) 0.0318(14) Uani 1 1 d .
C12 C 0.2141(4) 0.3416(5) 1.0782(5) 0.0407(17) Uani 1 1 d .
H12A H 0.2362 0.4003 1.0892 0.049 Uiso 1 1 calc R
H12B H 0.2451 0.2994 1.1176 0.049 Uiso 1 1 calc R
C13 C 0.1325(5) 0.3401(7) 1.1081(5) 0.055(2) Uani 1 1 d .
H13A H 0.1031 0.3860 1.0723 0.066 Uiso 1 1 calc R
H13B H 0.1313 0.3531 1.1785 0.066 Uiso 1 1 calc R
C14 C 0.0941(4) 0.2518(7) 1.0876(5) 0.051(2) Uani 1 1 d .
H14A H 0.1188 0.2068 1.1301 0.061 Uiso 1 1 calc R
H14B H 0.0392 0.2549 1.1023 0.061 Uiso 1 1 calc R
C15 C 0.1017(5) 0.2271(6) 0.9817(5) 0.0462(18) Uani 1 1 d .
H15A H 0.0821 0.1672 0.9709 0.055 Uiso 1 1 calc R
H15B H 0.0700 0.2669 0.9399 0.055 Uiso 1 1 calc R
C16 C 0.1831(4) 0.2317(5) 0.9536(5) 0.0404(16) Uani 1 1 d .
H16A H 0.2138 0.1876 0.9907 0.049 Uiso 1 1 calc R
H16B H 0.1858 0.2184 0.8834 0.049 Uiso 1 1 calc R
C17 C 0.3856(3) 0.4687(4) 0.5289(4) 0.0252(13) Uani 1 1 d .
C18 C 0.3941(4) 0.5583(5) 0.3808(5) 0.0374(16) Uani 1 1 d .
H18A H 0.4251 0.5462 0.3238 0.045 Uiso 1 1 calc R
H18B H 0.4234 0.5988 0.4245 0.045 Uiso 1 1 calc R
C19 C 0.3189(5) 0.5995(5) 0.3475(5) 0.0436(18) Uani 1 1 d .
H19A H 0.3290 0.6531 0.3103 0.052 Uiso 1 1 calc R
H19B H 0.2899 0.6158 0.4049 0.052 Uiso 1 1 calc R
C20 C 0.2710(5) 0.5370(5) 0.2836(5) 0.0450(18) Uani 1 1 d .
H20A H 0.2197 0.5626 0.2689 0.054 Uiso 1 1 calc R
H20B H 0.2961 0.5281 0.2213 0.054 Uiso 1 1 calc R
C21 C 0.2622(4) 0.4500(5) 0.3344(5) 0.0367(15) Uani 1 1 d .
H21A H 0.2358 0.4086 0.2890 0.044 Uiso 1 1 calc R
H21B H 0.2300 0.4577 0.3911 0.044 Uiso 1 1 calc R
C22 C 0.3395(4) 0.4127(4) 0.3684(4) 0.0320(14) Uani 1 1 d .
H22A H 0.3321 0.3575 0.4040 0.038 Uiso 1 1 calc R
H22B H 0.3706 0.4003 0.3116 0.038 Uiso 1 1 calc R
C23 C 0.2046(3) 0.6339(4) 0.6460(4) 0.0275(13) Uani 1 1 d .
C24 C 0.1144(4) 0.6779(5) 0.5119(5) 0.0345(15) Uani 1 1 d .
H24A H 0.0593 0.6842 0.5247 0.041 Uiso 1 1 calc R
H24B H 0.1231 0.6177 0.4894 0.041 Uiso 1 1 calc R
C25 C 0.1360(4) 0.7418(4) 0.4340(4) 0.0326(14) Uani 1 1 d .
H25A H 0.1028 0.7322 0.3746 0.039 Uiso 1 1 calc R
H25B H 0.1898 0.7316 0.4173 0.039 Uiso 1 1 calc R
C26 C 0.1272(4) 0.8366(5) 0.4683(5) 0.0359(15) Uani 1 1 d .
H26A H 0.1455 0.8770 0.4182 0.043 Uiso 1 1 calc R
H26B H 0.0724 0.8494 0.4780 0.043 Uiso 1 1 calc R
C27 C 0.1741(4) 0.8493(5) 0.5637(5) 0.0371(16) Uani 1 1 d .
H27A H 0.2294 0.8434 0.5517 0.044 Uiso 1 1 calc R
H27B H 0.1654 0.9087 0.5887 0.044 Uiso 1 1 calc R
C28 C 0.1524(4) 0.7836(4) 0.6391(5) 0.0333(14) Uani 1 1 d .
H28A H 0.1858 0.7910 0.6988 0.040 Uiso 1 1 calc R
H28B H 0.0986 0.7933 0.6564 0.040 Uiso 1 1 calc R
C29 C 0.0404(5) 0.4985(6) 0.7498(6) 0.051(2) Uani 1 1 d .
H29 H 0.0952 0.4868 0.7361 0.061 Uiso 1 1 calc R

loop_
_atom_site_aniso_label
_atom_site_aniso_U_11
_atom_site_aniso_U_22
_atom_site_aniso_U_33
_atom_site_aniso_U_23
_atom_site_aniso_U_13
_atom_site_aniso_U_12
Eu1 0.02242(18) 0.01867(19) 0.01551(17) -0.00027(13) -0.00271(12) 0.00028(13)
Cl1 0.0517(10) 0.0525(11) 0.0378(9) -0.0010(8) 0.0020(8) -0.0030(8)
Cl2 0.0767(15) 0.0475(12) 0.0821(16) 0.0111(11) 0.0229(13) -0.0053(11)
Cl3 0.097(2) 0.120(3) 0.120(3) -0.079(2) -0.0165(19) -0.024(2)
S1 0.0367(8) 0.0283(8) 0.0224(7) -0.0021(6) 0.0023(6) -0.0061(6)
S2 0.0323(8) 0.0276(8) 0.0197(6) -0.0012(6) 0.0007(6) 0.0001(6)
S3 0.0342(7) 0.0201(7) 0.0186(6) 0.0008(5) -0.0018(5) 0.0008(6)
S4 0.0359(8) 0.0281(8) 0.0246(7) -0.0031(6) 0.0017(6) -0.0099(6)
S5 0.0291(7) 0.0230(7) 0.0252(7) -0.0023(6) -0.0071(6) 0.0029(6)
S6 0.0364(8) 0.0240(7) 0.0225(6) -0.0042(6) -0.0084(6) 0.0058(6)
N1 0.024(2) 0.024(3) 0.019(2) -0.001(2) 0.0001(19) 0.004(2)
N2 0.027(2) 0.027(3) 0.016(2) -0.002(2) -0.0042(18) -0.004(2)
N3 0.044(3) 0.045(4) 0.035(3) 0.000(3) 0.006(3) -0.006(3)
N4 0.040(3) 0.019(3) 0.020(2) 0.000(2) 0.001(2) -0.001(2)
N5 0.034(3) 0.029(3) 0.027(3) -0.002(2) -0.006(2) 0.001(2)
C1 0.032(3) 0.026(3) 0.025(3) -0.002(3) -0.002(2) -0.001(3)
C2 0.039(3) 0.023(3) 0.028(3) -0.005(3) -0.001(3) 0.005(3)
C3 0.032(3) 0.033(4) 0.025(3) 0.005(3) -0.001(2) 0.006(3)
C4 0.029(3) 0.035(4) 0.026(3) 0.001(3) 0.001(2) 0.000(3)
C5 0.027(3) 0.027(3) 0.019(3) 0.000(2) 0.005(2) 0.003(2)
C6 0.030(3) 0.028(3) 0.016(3) 0.004(2) 0.004(2) -0.003(2)
C7 0.028(3) 0.030(3) 0.022(3) 0.004(2) 0.000(2) 0.002(3)
C8 0.029(3) 0.036(4) 0.023(3) -0.002(3) -0.004(2) -0.010(3)
C9 0.035(3) 0.024(3) 0.025(3) 0.000(2) 0.002(2) -0.003(3)
C10 0.039(3) 0.024(3) 0.027(3) -0.005(3) -0.006(3) -0.003(3)
C11 0.039(4) 0.031(4) 0.026(3) -0.001(3) 0.007(3) -0.002(3)
C12 0.045(4) 0.046(4) 0.030(3) 0.005(3) -0.004(3) -0.003(3)
C13 0.044(4) 0.095(7) 0.025(3) -0.008(4) 0.002(3) -0.016(4)
C14 0.035(4) 0.085(7) 0.034(4) 0.011(4) 0.001(3) -0.016(4)
C15 0.050(4) 0.049(5) 0.040(4) 0.005(4) 0.000(3) -0.009(4)
C16 0.048(4) 0.033(4) 0.040(4) 0.007(3) -0.002(3) 0.002(3)
C17 0.021(3) 0.034(3) 0.020(3) 0.000(2) 0.001(2) 0.001(2)
C18 0.052(4) 0.036(4) 0.025(3) 0.006(3) 0.010(3) -0.008(3)
C19 0.067(5) 0.028(4) 0.036(4) 0.018(3) 0.008(3) 0.005(3)
C20 0.056(5) 0.047(5) 0.032(4) 0.016(3) 0.000(3) 0.002(4)
C21 0.047(4) 0.034(4) 0.029(3) 0.005(3) -0.004(3) 0.001(3)
C22 0.049(4) 0.029(3) 0.018(3) -0.001(3) 0.000(3) 0.002(3)
C23 0.028(3) 0.028(3) 0.026(3) -0.006(3) -0.001(2) -0.001(3)
C24 0.035(3) 0.035(4) 0.033(3) 0.002(3) -0.007(3) -0.002(3)
C25 0.037(3) 0.035(4) 0.025(3) 0.002(3) -0.005(3) 0.002(3)
C26 0.044(4) 0.029(4) 0.035(3) 0.007(3) -0.004(3) 0.000(3)
C27 0.047(4) 0.028(4) 0.034(3) 0.005(3) -0.014(3) 0.000(3)
C28 0.040(4) 0.033(4) 0.026(3) -0.001(3) -0.008(3) 0.000(3)
C29 0.046(5) 0.055(5) 0.051(5) -0.026(4) 0.004(4) -0.011(4)

loop_
_atom_type_symbol
_atom_type_description
_atom_type_scat_dispersion_real
_atom_type_scat_dispersion_imag
_atom_type_scat_source
C C 0.0181 0.0091 'International Tables Vol C Tables 4.2.6.8 and 6.1.1.4'
H H 0.0000 0.0000 'International Tables Vol C Tables 4.2.6.8 and 6.1.1.4'
N N 0.0311 0.0180 'International Tables Vol C Tables 4.2.6.8 and 6.1.1.4'
S S 0.3331 0.5567 'International Tables Vol C Tables 4.2.6.8 and 6.1.1.4'
Eu Eu -8.9294 11.1857 'International Tables Vol C Tables 4.2.6.8 and 6.1.1.4'
Cl Cl 0.3639 0.7018 'International Tables Vol C Tables 4.2.6.8 and 6.1.1.4'

loop_
_geom_angle_atom_site_label_1
_geom_angle_atom_site_label_2
_geom_angle_atom_site_label_3
_geom_angle
_geom_angle_publ_flag
N1 Eu1 N2 62.85(16) yes
N1 Eu1 S4 91.16(11) yes
N2 Eu1 S4 76.09(11) yes
N1 Eu1 S1 84.26(12) yes
N2 Eu1 S1 133.85(11) yes
S4 Eu1 S1 139.60(4) yes
N1 Eu1 S2 83.26(11) yes
N2 Eu1 S2 81.04(11) yes
S4 Eu1 S2 156.46(4) yes
S1 Eu1 S2 62.75(4) yes
N1 Eu1 S6 142.23(11) yes
N2 Eu1 S6 80.16(12) yes
S4 Eu1 S6 86.92(5) yes
S1 Eu1 S6 120.03(5) yes
S2 Eu1 S6 83.73(4) yes
N1 Eu1 S5 155.02(11) yes
N2 Eu1 S5 138.31(12) yes
S4 Eu1 S5 84.21(5) yes
S1 Eu1 S5 83.53(5) yes
S2 Eu1 S5 110.01(4) yes
S6 Eu1 S5 62.19(4) yes
N1 Eu1 S3 79.63(11) yes
N2 Eu1 S3 122.95(11) yes
S4 Eu1 S3 62.69(4) yes
S1 Eu1 S3 77.03(4) yes
S2 Eu1 S3 137.54(4) yes
S6 Eu1 S3 130.96(4) yes
S5 Eu1 S3 76.43(4) yes
N1 Eu1 C17 93.40(15) yes
N2 Eu1 C17 105.90(15) yes
S4 Eu1 C17 32.48(12) yes
S1 Eu1 C17 107.58(12) yes
S2 Eu1 C17 169.97(12) yes
S6 Eu1 C17 104.40(12) yes
S5 Eu1 C17 69.82(11) yes
S3 Eu1 C17 32.46(12) yes
C11 S1 Eu1 88.8(2) ?
C11 S2 Eu1 88.9(2) ?
C17 S3 Eu1 84.7(2) ?
C17 S4 Eu1 86.1(2) ?
C23 S5 Eu1 89.7(2) ?
C23 S6 Eu1 89.8(2) ?
C1 N1 C5 119.0(5) ?
C1 N1 Eu1 119.8(4) ?
C5 N1 Eu1 120.7(4) ?
C10 N2 C6 118.3(5) ?
C10 N2 Eu1 121.9(4) ?
C6 N2 Eu1 119.0(4) ?
C11 N3 C16 123.9(6) ?
C11 N3 C12 123.9(6) ?
C16 N3 C12 111.8(6) ?
C17 N4 C22 123.6(5) ?
C17 N4 C18 123.6(5) ?
C22 N4 C18 111.2(5) ?
C23 N5 C24 123.3(6) ?
C23 N5 C28 123.2(5) ?
C24 N5 C28 113.4(5) ?
N1 C1 C2 123.4(6) ?
N1 C1 H1 118.3 ?
C2 C1 H1 118.3 ?
C1 C2 C3 118.5(6) ?
C1 C2 H2 120.7 ?
C3 C2 H2 120.7 ?
C2 C3 C4 118.8(6) ?
C2 C3 H3 120.6 ?
C4 C3 H3 120.6 ?
C3 C4 C5 119.9(6) ?
C3 C4 H4 120.1 ?
C5 C4 H4 120.1 ?
N1 C5 C4 120.4(6) ?
N1 C5 C6 117.6(5) ?
C4 C5 C6 122.0(6) ?
N2 C6 C7 121.5(6) ?
N2 C6 C5 117.7(5) ?
C7 C6 C5 120.7(6) ?
C8 C7 C6 118.9(6) ?
C8 C7 H7 120.5 ?
C6 C7 H7 120.5 ?
C9 C8 C7 119.2(6) ?
C9 C8 H8 120.4 ?
C7 C8 H8 120.4 ?
C8 C9 C10 118.2(6) ?
C8 C9 H9 120.9 ?
C10 C9 H9 120.9 ?
N2 C10 C9 123.8(6) ?
N2 C10 H10 118.1 ?
C9 C10 H10 118.1 ?
N3 C11 S2 121.0(5) ?
N3 C11 S1 121.1(5) ?
S2 C11 S1 117.9(4) ?
N3 C12 C13 108.8(6) ?
N3 C12 H12A 109.9 ?
C13 C12 H12A 109.9 ?
N3 C12 H12B 109.9 ?
C13 C12 H12B 109.9 ?
H12A C12 H12B 108.3 ?
C12 C13 C14 112.0(8) ?
C12 C13 H13A 109.2 ?
C14 C13 H13A 109.2 ?
C12 C13 H13B 109.2 ?
C14 C13 H13B 109.2 ?
H13A C13 H13B 107.9 ?
C15 C14 C13 109.9(6) ?
C15 C14 H14A 109.7 ?
C13 C14 H14A 109.7 ?
C15 C14 H14B 109.7 ?
C13 C14 H14B 109.7 ?
H14A C14 H14B 108.2 ?
C16 C15 C14 111.3(6) ?
C16 C15 H15A 109.4 ?
C14 C15 H15A 109.4 ?
C16 C15 H15B 109.4 ?
C14 C15 H15B 109.4 ?
H15A C15 H15B 108.0 ?
N3 C16 C15 111.0(6) ?
N3 C16 H16A 109.4 ?
C15 C16 H16A 109.4 ?
N3 C16 H16B 109.4 ?
C15 C16 H16B 109.4 ?
H16A C16 H16B 108.0 ?
N4 C17 S4 121.0(5) ?
N4 C17 S3 121.2(5) ?
S4 C17 S3 117.8(3) ?
N4 C17 Eu1 154.4(4) ?
S4 C17 Eu1 61.39(18) ?
S3 C17 Eu1 62.82(18) ?
N4 C18 C19 109.8(6) ?
N4 C18 H18A 109.7 ?
C19 C18 H18A 109.7 ?
N4 C18 H18B 109.7 ?
C19 C18 H18B 109.7 ?
H18A C18 H18B 108.2 ?
C18 C19 C20 110.8(6) ?
C18 C19 H19A 109.5 ?
C20 C19 H19A 109.5 ?
C18 C19 H19B 109.5 ?
C20 C19 H19B 109.5 ?
H19A C19 H19B 108.1 ?
C21 C20 C19 110.8(6) ?
C21 C20 H20A 109.5 ?
C19 C20 H20A 109.5 ?
C21 C20 H20B 109.5 ?
C19 C20 H20B 109.5 ?
H20A C20 H20B 108.1 ?
C20 C21 C22 111.5(6) ?
C20 C21 H21A 109.3 ?
C22 C21 H21A 109.3 ?
C20 C21 H21B 109.3 ?
C22 C21 H21B 109.3 ?
H21A C21 H21B 108.0 ?
N4 C22 C21 108.8(5) ?
N4 C22 H22A 109.9 ?
C21 C22 H22A 109.9 ?
N4 C22 H22B 109.9 ?
C21 C22 H22B 109.9 ?
H22A C22 H22B 108.3 ?
N5 C23 S5 121.4(5) ?
N5 C23 S6 120.8(5) ?
S5 C23 S6 117.8(4) ?
N5 C24 C25 109.6(5) ?
N5 C24 H24A 109.8 ?
C25 C24 H24A 109.8 ?
N5 C24 H24B 109.8 ?
C25 C24 H24B 109.8 ?
H24A C24 H24B 108.2 ?
C24 C25 C26 111.5(6) ?
C24 C25 H25A 109.3 ?
C26 C25 H25A 109.3 ?
C24 C25 H25B 109.3 ?
C26 C25 H25B 109.3 ?
H25A C25 H25B 108.0 ?
C27 C26 C25 109.0(5) ?
C27 C26 H26A 109.9 ?
C25 C26 H26A 109.9 ?
C27 C26 H26B 109.9 ?
C25 C26 H26B 109.9 ?
H26A C26 H26B 108.3 ?
C28 C27 C26 111.3(6) ?
C28 C27 H27A 109.4 ?
C26 C27 H27A 109.4 ?
C28 C27 H27B 109.4 ?
C26 C27 H27B 109.4 ?
H27A C27 H27B 108.0 ?
N5 C28 C27 110.3(6) ?
N5 C28 H28A 109.6 ?
C27 C28 H28A 109.6 ?
N5 C28 H28B 109.6 ?
C27 C28 H28B 109.6 ?
H28A C28 H28B 108.1 ?
Cl3 C29 Cl1 110.2(5) ?
Cl3 C29 Cl2 111.0(5) ?
Cl1 C29 Cl2 110.2(4) ?
Cl3 C29 H29 108.5 ?
Cl1 C29 H29 108.5 ?
Cl2 C29 H29 108.5 ?

loop_
_geom_bond_atom_site_label_1
_geom_bond_atom_site_label_2
_geom_bond_distance
_geom_bond_publ_flag
Eu1 N1 2.595(5) yes
Eu1 N2 2.642(5) yes
Eu1 S4 2.8154(15) yes
Eu1 S1 2.8416(16) yes
Eu1 S2 2.8438(15) yes
Eu1 S6 2.8522(15) yes
Eu1 S5 2.8578(14) yes
Eu1 S3 2.8584(14) yes
Eu1 C17 3.200(6) yes
Cl1 C29 1.755(9) ?
Cl2 C29 1.764(10) ?
Cl3 C29 1.742(8) ?
S1 C11 1.732(6) ?
S2 C11 1.724(7) ?
S3 C17 1.725(7) ?
S4 C17 1.722(6) ?
S5 C23 1.721(6) ?
S6 C23 1.723(6) ?
N1 C1 1.333(8) ?
N1 C5 1.341(8) ?
N2 C10 1.322(8) ?
N2 C6 1.338(8) ?
N3 C11 1.327(9) ?
N3 C16 1.471(10) ?
N3 C12 1.485(9) ?
N4 C17 1.324(8) ?
N4 C22 1.475(8) ?
N4 C18 1.475(8) ?
N5 C23 1.334(8) ?
N5 C24 1.460(8) ?
N5 C28 1.476(9) ?
C1 C2 1.373(9) ?
C1 H1 0.9500 ?
C2 C3 1.377(9) ?
C2 H2 0.9500 ?
C3 C4 1.380(10) ?
C3 H3 0.9500 ?
C4 C5 1.401(9) ?
C4 H4 0.9500 ?
C5 C6 1.485(9) ?
C6 C7 1.400(9) ?
C7 C8 1.380(9) ?
C7 H7 0.9500 ?
C8 C9 1.371(9) ?
C8 H8 0.9500 ?
C9 C10 1.380(9) ?
C9 H9 0.9500 ?
C10 H10 0.9500 ?
C12 C13 1.500(11) ?
C12 H12A 0.9900 ?
C12 H12B 0.9900 ?
C13 C14 1.534(13) ?
C13 H13A 0.9900 ?
C13 H13B 0.9900 ?
C14 C15 1.516(11) ?
C14 H14A 0.9900 ?
C14 H14B 0.9900 ?
C15 C16 1.491(11) ?
C15 H15A 0.9900 ?
C15 H15B 0.9900 ?
C16 H16A 0.9900 ?
C16 H16B 0.9900 ?
C18 C19 1.508(11) ?
C18 H18A 0.9900 ?
C18 H18B 0.9900 ?
C19 C20 1.523(12) ?
C19 H19A 0.9900 ?
C19 H19B 0.9900 ?
C20 C21 1.519(10) ?
C20 H20A 0.9900 ?
C20 H20B 0.9900 ?
C21 C22 1.519(10) ?
C21 H21A 0.9900 ?
C21 H21B 0.9900 ?
C22 H22A 0.9900 ?
C22 H22B 0.9900 ?
C24 C25 1.514(9) ?
C24 H24A 0.9900 ?
C24 H24B 0.9900 ?
C25 C26 1.541(10) ?
C25 H25A 0.9900 ?
C25 H25B 0.9900 ?
C26 C27 1.526(9) ?
C26 H26A 0.9900 ?
C26 H26B 0.9900 ?
C27 C28 1.508(9) ?
C27 H27A 0.9900 ?
C27 H27B 0.9900 ?
C28 H28A 0.9900 ?
C28 H28B 0.9900 ?
C29 H29 1.0000 ?

loop_
_geom_torsion_atom_site_label_1
_geom_torsion_atom_site_label_2
_geom_torsion_atom_site_label_3
_geom_torsion_atom_site_label_4
_geom_torsion
N1 Eu1 S1 C11 77.8(3)
N2 Eu1 S1 C11 34.9(3)
S4 Eu1 S1 C11 162.8(2)
S2 Eu1 S1 C11 -7.6(2)
S6 Eu1 S1 C11 -71.5(2)
S5 Eu1 S1 C11 -124.0(2)
S3 Eu1 S1 C11 158.5(2)
C17 Eu1 S1 C11 169.6(3)
N1 Eu1 S2 C11 -79.4(3)
N2 Eu1 S2 C11 -142.9(3)
S4 Eu1 S2 C11 -156.7(2)
S1 Eu1 S2 C11 7.6(2)
S6 Eu1 S2 C11 136.1(2)
S5 Eu1 S2 C11 78.8(2)
S3 Eu1 S2 C11 -12.8(2)
C17 Eu1 S2 C11 -8.4(7)
N1 Eu1 S3 C17 -113.6(2)
N2 Eu1 S3 C17 -65.7(2)
S4 Eu1 S3 C17 -16.8(2)
S1 Eu1 S3 C17 160.0(2)
S2 Eu1 S3 C17 178.6(2)
S6 Eu1 S3 C17 41.3(2)
S5 Eu1 S3 C17 73.6(2)
N1 Eu1 S4 C17 94.5(2)
N2 Eu1 S4 C17 156.1(2)
S1 Eu1 S4 C17 12.0(2)
S2 Eu1 S4 C17 170.2(2)
S6 Eu1 S4 C17 -123.2(2)
S5 Eu1 S4 C17 -60.9(2)
S3 Eu1 S4 C17 16.8(2)
N1 Eu1 S5 C23 -165.8(3)
N2 Eu1 S5 C23 -24.1(3)
S4 Eu1 S5 C23 -85.6(2)
S1 Eu1 S5 C23 133.0(2)
S2 Eu1 S5 C23 75.1(2)
S6 Eu1 S5 C23 4.0(2)
S3 Eu1 S5 C23 -148.8(2)
C17 Eu1 S5 C23 -115.6(2)
N1 Eu1 S6 C23 169.0(3)
N2 Eu1 S6 C23 157.5(2)
S4 Eu1 S6 C23 81.1(2)
S1 Eu1 S6 C23 -67.1(2)
S2 Eu1 S6 C23 -120.6(2)
S5 Eu1 S6 C23 -4.0(2)
S3 Eu1 S6 C23 32.0(2)
C17 Eu1 S6 C23 53.5(2)
N2 Eu1 N1 C1 176.4(5)
S4 Eu1 N1 C1 -109.9(4)
S1 Eu1 N1 C1 29.9(4)
S2 Eu1 N1 C1 93.1(4)
S6 Eu1 N1 C1 163.7(4)
S5 Eu1 N1 C1 -31.2(6)
S3 Eu1 N1 C1 -47.9(4)
C17 Eu1 N1 C1 -77.4(4)
N2 Eu1 N1 C5 -11.7(4)
S4 Eu1 N1 C5 62.0(4)
S1 Eu1 N1 C5 -158.2(4)
S2 Eu1 N1 C5 -95.1(4)
S6 Eu1 N1 C5 -24.5(5)
S5 Eu1 N1 C5 140.7(3)
S3 Eu1 N1 C5 124.0(4)
C17 Eu1 N1 C5 94.4(4)
N1 Eu1 N2 C10 -178.0(5)
S4 Eu1 N2 C10 83.4(5)
S1 Eu1 N2 C10 -128.4(4)
S2 Eu1 N2 C10 -91.0(5)
S6 Eu1 N2 C10 -5.9(4)
S5 Eu1 N2 C10 19.1(5)
S3 Eu1 N2 C10 127.0(4)
C17 Eu1 N2 C10 96.4(5)
N1 Eu1 N2 C6 11.9(4)
S4 Eu1 N2 C6 -86.7(4)
S1 Eu1 N2 C6 61.5(5)
S2 Eu1 N2 C6 98.9(4)
S6 Eu1 N2 C6 -176.0(4)
S5 Eu1 N2 C6 -151.0(3)
S3 Eu1 N2 C6 -43.1(4)
C17 Eu1 N2 C6 -73.7(4)
C5 N1 C1 C2 -0.5(9)
Eu1 N1 C1 C2 171.5(5)
N1 C1 C2 C3 -1.7(10)
C1 C2 C3 C4 2.8(9)
C2 C3 C4 C5 -1.7(9)
C1 N1 C5 C4 1.6(8)
Eu1 N1 C5 C4 -170.4(4)
C1 N1 C5 C6 -177.1(5)
Eu1 N1 C5 C6 11.0(7)
C3 C4 C5 N1 -0.4(9)
C3 C4 C5 C6 178.1(6)
C10 N2 C6 C7 -0.3(8)
Eu1 N2 C6 C7 170.2(4)
C10 N2 C6 C5 177.8(5)
Eu1 N2 C6 C5 -11.8(6)
N1 C5 C6 N2 0.8(8)
C4 C5 C6 N2 -177.8(5)
N1 C5 C6 C7 178.8(5)
C4 C5 C6 C7 0.2(8)
N2 C6 C7 C8 -0.5(9)
C5 C6 C7 C8 -178.5(5)
C6 C7 C8 C9 0.9(9)
C7 C8 C9 C10 -0.6(9)
C6 N2 C10 C9 0.6(9)
Eu1 N2 C10 C9 -169.5(5)
C8 C9 C10 N2 -0.2(10)
C16 N3 C11 S2 176.2(5)
C12 N3 C11 S2 3.7(10)
C16 N3 C11 S1 -7.0(10)
C12 N3 C11 S1 -179.5(5)
Eu1 S2 C11 N3 164.3(6)
Eu1 S2 C11 S1 -12.6(4)
Eu1 S1 C11 N3 -164.3(6)
Eu1 S1 C11 S2 12.6(4)
C11 N3 C12 C13 113.7(8)
C16 N3 C12 C13 -59.5(9)
N3 C12 C13 C14 56.6(9)
C12 C13 C14 C15 -53.9(9)
C13 C14 C15 C16 52.7(10)
C11 N3 C16 C15 -113.3(8)
C12 N3 C16 C15 60.0(8)
C14 C15 C16 N3 -56.1(9)
C22 N4 C17 S4 -171.8(5)
C18 N4 C17 S4 -7.8(9)
C22 N4 C17 S3 7.4(9)
C18 N4 C17 S3 171.5(5)
C22 N4 C17 Eu1 -84.1(12)
C18 N4 C17 Eu1 80.0(12)
Eu1 S4 C17 N4 150.5(5)
Eu1 S4 C17 S3 -28.8(3)
Eu1 S3 C17 N4 -150.9(5)
Eu1 S3 C17 S4 28.4(3)
N1 Eu1 C17 N4 170.5(10)
N2 Eu1 C17 N4 -126.7(10)
S4 Eu1 C17 N4 -102.6(11)
S1 Eu1 C17 N4 85.5(11)
S2 Eu1 C17 N4 100.4(12)
S6 Eu1 C17 N4 -43.1(11)
S5 Eu1 C17 N4 9.5(10)
S3 Eu1 C17 N4 106.0(11)
N1 Eu1 C17 S4 -86.8(2)
N2 Eu1 C17 S4 -24.1(2)
S1 Eu1 C17 S4 -171.87(16)
S2 Eu1 C17 S4 -157.0(5)
S6 Eu1 C17 S4 59.6(2)
S5 Eu1 C17 S4 112.2(2)
S3 Eu1 C17 S4 -151.4(3)
N1 Eu1 C17 S3 64.6(2)
N2 Eu1 C17 S3 127.3(2)
S4 Eu1 C17 S3 151.4(3)
S1 Eu1 C17 S3 -20.5(2)
S2 Eu1 C17 S3 -5.6(8)
S6 Eu1 C17 S3 -149.03(16)
S5 Eu1 C17 S3 -96.44(18)
C17 N4 C18 C19 -103.4(7)
C22 N4 C18 C19 62.4(7)
N4 C18 C19 C20 -56.9(7)
C18 C19 C20 C21 52.7(8)
C19 C20 C21 C22 -53.0(8)
C17 N4 C22 C21 104.0(7)
C18 N4 C22 C21 -61.8(7)
C20 C21 C22 N4 56.8(7)
C24 N5 C23 S5 -3.7(9)
C28 N5 C23 S5 173.9(5)
C24 N5 C23 S6 176.6(5)
C28 N5 C23 S6 -5.7(9)
Eu1 S5 C23 N5 173.7(5)
Eu1 S5 C23 S6 -6.6(4)
Eu1 S6 C23 N5 -173.7(5)
Eu1 S6 C23 S5 6.6(4)
C23 N5 C24 C25 -123.8(7)
C28 N5 C24 C25 58.3(7)
N5 C24 C25 C26 -56.5(7)
C24 C25 C26 C27 55.1(8)
C25 C26 C27 C28 -54.6(8)
C23 N5 C28 C27 123.8(6)
C24 N5 C28 C27 -58.3(7)
C26 C27 C28 N5 55.9(8)
